data_7036908
loop_
_publ_author_name
'Zheng, Junhao'
'Lin, Yue-Jian'
'Wang, Huadong'

_publ_section_title
;
 Synthesis of 2-(lutidinyl)organoboranes and their reactivities against
 dihydrogen and pinacol borane.
;
_journal_issue 14
_journal_name_full 'Dalton transactions (Cambridge, England : 2003)'
_journal_page_first 6088
_journal_page_last 6093
_journal_paper_doi 10.1039/c5dt03815d
_journal_volume 45
_journal_year 2016
_chemical_formula_sum 'C31 H25 B2 F18 N O2'
_chemical_formula_weight 807.14
_chemical_name_systematic
; 
 ? 
;
_space_group_crystal_system monoclinic
_space_group_IT_number 14
_space_group_name_Hall '-P 2ybc'
_space_group_name_H-M_alt 'P 1 21/c 1'
_symmetry_space_group_name_Hall '-P 2ybc'
_symmetry_space_group_name_H-M 'P 1 21/c 1'
_atom_sites_solution_hydrogens mixed
_audit_creation_method SHELXL-2013
_audit_update_record
;
2015-09-22 deposited with the CCDC.
2015-10-16 downloaded from the CCDC.
;
_cell_angle_alpha 90
_cell_angle_beta 107.145(4)
_cell_angle_gamma 90
_cell_formula_units_Z 4
_cell_length_a 13.704(4)
_cell_length_b 19.046(5)
_cell_length_c 13.618(3)
_cell_measurement_reflns_used 4379
_cell_measurement_temperature 173(2)
_cell_measurement_theta_max 23.51
_cell_measurement_theta_min 2.64
_cell_volume 3396.4(15)
_computing_cell_refinement 'Bruker SAINT'
_computing_data_collection 'Bruker APEX2'
_computing_data_reduction 'Bruker SAINT'
_computing_molecular_graphics 'Bruker SHELXTL'
_computing_publication_material 'Bruker SHELXTL'
_computing_structure_refinement 'SHELXL-2013 (Sheldrick, 2013)'
_computing_structure_solution 'SHELXS-97 (Sheldrick, 2008)'
_diffrn_ambient_temperature 173(2)
_diffrn_measured_fraction_theta_full 0.995
_diffrn_measured_fraction_theta_max 0.988
_diffrn_measurement_device_type 'Bruker APEX-II CCD'
_diffrn_measurement_method '\f and \w scans'
_diffrn_radiation_type MoK\a
_diffrn_radiation_wavelength 0.71073
_diffrn_reflns_av_R_equivalents 0.0514
_diffrn_reflns_av_unetI/netI 0.0587
_diffrn_reflns_Laue_measured_fraction_full 0.995
_diffrn_reflns_Laue_measured_fraction_max 0.988
_diffrn_reflns_limit_h_max 17
_diffrn_reflns_limit_h_min -17
_diffrn_reflns_limit_k_max 23
_diffrn_reflns_limit_k_min -24
_diffrn_reflns_limit_l_max 17
_diffrn_reflns_limit_l_min -15
_diffrn_reflns_number 24631
_diffrn_reflns_point_group_measured_fraction_full 0.995
_diffrn_reflns_point_group_measured_fraction_max 0.988
_diffrn_reflns_theta_full 25.242
_diffrn_reflns_theta_max 27.546
_diffrn_reflns_theta_min 2.139
_exptl_absorpt_coefficient_mu 0.165
_exptl_absorpt_correction_T_max 0.746
_exptl_absorpt_correction_T_min 0.682
_exptl_absorpt_correction_type multi-scan
_exptl_absorpt_process_details sadabs
_exptl_crystal_colour colourless
_exptl_crystal_density_diffrn 1.578
_exptl_crystal_description prism
_exptl_crystal_F_000 1624
_exptl_crystal_size_max 0.290
_exptl_crystal_size_mid 0.130
_exptl_crystal_size_min 0.110
_refine_diff_density_max 0.507
_refine_diff_density_min -0.341
_refine_diff_density_rms 0.057
_refine_ls_extinction_method none
_refine_ls_goodness_of_fit_ref 1.004
_refine_ls_hydrogen_treatment mixed
_refine_ls_matrix_type full
_refine_ls_number_parameters 524
_refine_ls_number_reflns 7756
_refine_ls_number_restraints 40
_refine_ls_restrained_S_all 1.007
_refine_ls_R_factor_all 0.0917
_refine_ls_R_factor_gt 0.0467
_refine_ls_shift/su_max 0.002
_refine_ls_shift/su_mean 0.000
_refine_ls_structure_factor_coef Fsqd
_refine_ls_weighting_details
; 
 w=1/[\s^2^(Fo^2^)+(0.0734P)^2^+0.5025P] 
 where P=(Fo^2^+2Fc^2^)/3 
;
_refine_ls_weighting_scheme calc
_refine_ls_wR_factor_gt 0.1206
_refine_ls_wR_factor_ref 0.1472
_reflns_Friedel_coverage 0.000
_reflns_number_gt 4736
_reflns_number_total 7756
_reflns_threshold_expression 'I > 2\s(I)'
_cod_data_source_file c5dt03815d2.cif
_cod_data_source_block mo_50311aa
_cod_depositor_comments 'Adding full bibliography for 7036908--7036914.cif.'
_cod_database_code 7036908
_shelx_space_group_comment
; 
The symmetry employed for this shelxl refinement is uniquely defined 
by the following loop, which should always be used as a source of 
symmetry information in preference to the above space-group names. 
They are only intended as comments. 
;
_shelx_estimated_absorpt_t_min 0.954
_shelx_estimated_absorpt_t_max 0.982
_shelxl_version_number 2013-2

loop_
_space_group_symop_operation_xyz
'x, y, z'
'-x, y+1/2, -z+1/2'
'-x, -y, -z'
'x, -y-1/2, z-1/2'

loop_
_atom_site_label
_atom_site_type_symbol
_atom_site_fract_x
_atom_site_fract_y
_atom_site_fract_z
_atom_site_U_iso_or_equiv
_atom_site_adp_type
_atom_site_occupancy
_atom_site_site_symmetry_order
_atom_site_calc_flag
_atom_site_refinement_flags_posn
_atom_site_refinement_flags_adp
_atom_site_refinement_flags_occupancy
_atom_site_disorder_assembly
_atom_site_disorder_group
B1 B 0.22778(19) 0.84450(13) 0.78158(19) 0.0241(5) Uani 1 1 d . . . . .
H1 H 0.1571(16) 0.8705(10) 0.7869(15) 0.013(5) Uiso 1 1 d . . . . .
B2 B -0.0220(2) 0.76798(14) 0.8640(2) 0.0309(6) Uani 1 1 d . . . . .
N1 N 0.19149(13) 0.76518(9) 0.74868(13) 0.0228(4) Uani 1 1 d . . . . .
O1 O -0.09698(14) 0.74172(10) 0.78359(14) 0.0443(5) Uani 1 1 d . . . . .
O2 O -0.05603(14) 0.79969(10) 0.93609(13) 0.0409(4) Uani 1 1 d . . . . .
C1 C 0.12622(17) 0.73051(12) 0.79006(16) 0.0276(5) Uani 1 1 d . . . . .
C2 C 0.08859(18) 0.66539(13) 0.75181(19) 0.0341(6) Uani 1 1 d . . . . .
H2 H 0.0430 0.6419 0.7815 0.041 Uiso 1 1 calc R U . . .
C3 C 0.11467(18) 0.63334(12) 0.67229(19) 0.0326(5) Uani 1 1 d . . . . .
C4 C 0.18199(18) 0.66969(12) 0.63235(17) 0.0286(5) Uani 1 1 d . . . . .
H4 H 0.2034 0.6498 0.5782 0.034 Uiso 1 1 calc R U . . .
C5 C 0.21732(17) 0.73372(12) 0.67053(16) 0.0265(5) Uani 1 1 d . . . . .
H5 H 0.2625 0.7577 0.6409 0.032 Uiso 1 1 calc R U . . .
C6 C 0.0718(3) 0.56355(15) 0.6300(3) 0.0546(8) Uani 1 1 d . . . . .
H6A H 0.0355 0.5683 0.5567 0.082 Uiso 1 1 calc R U . . .
H6B H 0.0243 0.5471 0.6666 0.082 Uiso 1 1 calc R U . . .
H6C H 0.1275 0.5296 0.6392 0.082 Uiso 1 1 calc R U . . .
C7 C 0.09509(19) 0.76110(14) 0.87804(18) 0.0345(6) Uani 1 1 d . . . . .
H7A H 0.1259 0.8084 0.8927 0.041 Uiso 1 1 calc R U . . .
H7B H 0.1253 0.7318 0.9395 0.041 Uiso 1 1 calc R U . . .
C8 C -0.19206(19) 0.74486(14) 0.8129(2) 0.0386(6) Uani 1 1 d . . . . .
C9 C -0.1675(2) 0.80392(14) 0.8961(2) 0.0389(6) Uani 1 1 d . . . . .
C10 C -0.2059(2) 0.67297(16) 0.8539(3) 0.0549(8) Uani 1 1 d . . . . .
H10A H -0.2059 0.6374 0.8019 0.082 Uiso 1 1 calc R U . . .
H10B H -0.2709 0.6713 0.8701 0.082 Uiso 1 1 calc R U . . .
H10C H -0.1497 0.6636 0.9163 0.082 Uiso 1 1 calc R U . . .
C11 C -0.2794(2) 0.76159(18) 0.7175(2) 0.0514(7) Uani 1 1 d . . . . .
H11A H -0.2623 0.8033 0.6838 0.077 Uiso 1 1 calc R U . . .
H11B H -0.3416 0.7705 0.7370 0.077 Uiso 1 1 calc R U . . .
H11C H -0.2907 0.7217 0.6700 0.077 Uiso 1 1 calc R U . . .
C12 C -0.2115(3) 0.79185(19) 0.9841(3) 0.0622(9) Uani 1 1 d . . . . .
H12A H -0.1881 0.7464 1.0162 0.093 Uiso 1 1 calc R U . . .
H12B H -0.2863 0.7920 0.9582 0.093 Uiso 1 1 calc R U . . .
H12C H -0.1888 0.8293 1.0351 0.093 Uiso 1 1 calc R U . . .
C13 C -0.1923(3) 0.87744(15) 0.8532(3) 0.0579(8) Uani 1 1 d . . . . .
H13A H -0.1599 0.9119 0.9062 0.087 Uiso 1 1 calc R U . . .
H13B H -0.2665 0.8844 0.8319 0.087 Uiso 1 1 calc R U . . .
H13C H -0.1667 0.8836 0.7938 0.087 Uiso 1 1 calc R U . . .
C14 C 0.30925(16) 0.85345(11) 0.89844(16) 0.0232(5) Uani 1 1 d . . . . .
C15 C 0.37429(17) 0.80312(11) 0.96216(16) 0.0255(5) Uani 1 1 d . . . . .
C16 C 0.43506(17) 0.81885(13) 1.06161(17) 0.0298(5) Uani 1 1 d . . . . .
H16 H 0.4764 0.7831 1.1020 0.036 Uiso 1 1 calc R U . . .
C17 C 0.43605(17) 0.88503(12) 1.10194(18) 0.0305(5) Uani 1 1 d . . . . .
C18 C 0.37356(18) 0.93591(12) 1.04397(18) 0.0315(5) Uani 1 1 d . . . . .
H18 H 0.3733 0.9818 1.0712 0.038 Uiso 1 1 calc R U . . .
C19 C 0.31108(17) 0.92049(12) 0.94608(17) 0.0277(5) Uani 1 1 d . . . . .
C20 C 0.38077(19) 0.72585(12) 0.93781(18) 0.0323(5) Uani 1 1 d . . . . .
C21 C 0.5024(2) 0.90226(15) 1.2076(2) 0.0410(6) Uani 1 1 d . . . . .
C22 C 0.2391(2) 0.97973(12) 0.89824(19) 0.0365(6) Uani 1 1 d . . . . .
C23 C 0.25509(16) 0.88546(11) 0.68462(16) 0.0234(5) Uani 1 1 d . . . . .
C24 C 0.35219(17) 0.90375(11) 0.67636(16) 0.0237(5) Uani 1 1 d . . . . .
C25 C 0.36644(18) 0.94760(12) 0.59927(17) 0.0283(5) Uani 1 1 d . . . . .
H25 H 0.4335 0.9591 0.5981 0.034 Uiso 1 1 calc R U . . .
C26 C 0.2838(2) 0.97385(12) 0.52567(18) 0.0328(5) Uani 1 1 d . . . . .
C27 C 0.18711(19) 0.95574(12) 0.52669(17) 0.0331(6) Uani 1 1 d . . . . .
H27 H 0.1297 0.9727 0.4741 0.040 Uiso 1 1 calc R U . . .
C28 C 0.17211(17) 0.91295(12) 0.60361(17) 0.0280(5) Uani 1 1 d . . . . .
C29 C 0.45092(17) 0.87764(13) 0.75014(18) 0.0297(5) Uani 1 1 d . . . . .
C30 C 0.2979(3) 1.02061(17) 0.4421(2) 0.0504(7) Uani 1 1 d D . . . .
C31 C 0.06101(19) 0.90185(13) 0.5973(2) 0.0361(6) Uani 1 1 d . . . . .
F1 F 0.37117(11) 0.70917(7) 0.84140(10) 0.0367(3) Uani 1 1 d . . . . .
F2 F 0.30600(14) 0.68967(8) 0.96321(13) 0.0532(4) Uani 1 1 d . . . . .
F3 F 0.46769(13) 0.69672(8) 0.99301(13) 0.0597(5) Uani 1 1 d . . . . .
F4 F 0.53138(12) 0.84490(9) 1.26599(11) 0.0518(4) Uani 1 1 d . . . . .
F5 F 0.58867(13) 0.93449(10) 1.20597(13) 0.0612(5) Uani 1 1 d . . . . .
F6 F 0.45667(14) 0.94462(11) 1.25795(13) 0.0682(6) Uani 1 1 d . . . . .
F7 F 0.23129(11) 0.99420(7) 0.80058(10) 0.0378(3) Uani 1 1 d . . . . .
F8 F 0.26708(15) 1.04092(8) 0.94851(12) 0.0585(5) Uani 1 1 d . . . . .
F9 F 0.14366(12) 0.96703(9) 0.90295(13) 0.0539(4) Uani 1 1 d . . . . .
F10 F 0.47745(10) 0.91150(8) 0.84067(10) 0.0395(4) Uani 1 1 d . . . . .
F11 F 0.44668(11) 0.80934(7) 0.77115(12) 0.0421(4) Uani 1 1 d . . . . .
F12 F 0.53020(11) 0.88521(9) 0.71262(12) 0.0471(4) Uani 1 1 d . . . . .
F13 F 0.3884(6) 1.0296(10) 0.4430(11) 0.110(5) Uani 0.53(2) 1 d . U P A 1
F14 F 0.2562(12) 0.9902(7) 0.3492(5) 0.108(4) Uani 0.53(2) 1 d . U P A 1
F15 F 0.2533(14) 1.0792(4) 0.4380(12) 0.111(5) Uani 0.53(2) 1 d . U P A 1
F13' F 0.318(2) 0.9902(6) 0.3705(14) 0.135(6) Uani 0.47(2) 1 d D U P A 2
F14' F 0.2217(8) 1.0614(9) 0.4018(11) 0.114(6) Uani 0.47(2) 1 d D U P A 2
F15' F 0.3727(13) 1.0670(9) 0.4795(10) 0.125(6) Uani 0.47(2) 1 d D U P A 2
F16 F 0.03707(11) 0.83590(8) 0.61525(12) 0.0459(4) Uani 1 1 d . . . . .
F17 F 0.03014(11) 0.94361(9) 0.66138(13) 0.0516(4) Uani 1 1 d . . . . .
F18 F -0.00058(12) 0.91702(9) 0.50277(12) 0.0526(4) Uani 1 1 d . . . . .

loop_
_atom_site_aniso_label
_atom_site_aniso_U_11
_atom_site_aniso_U_22
_atom_site_aniso_U_33
_atom_site_aniso_U_23
_atom_site_aniso_U_13
_atom_site_aniso_U_12
B1 0.0247(13) 0.0197(12) 0.0284(13) -0.0012(10) 0.0086(10) 0.0010(10)
B2 0.0349(15) 0.0308(14) 0.0316(14) 0.0008(12) 0.0171(12) -0.0016(12)
N1 0.0208(9) 0.0245(9) 0.0236(9) -0.0012(8) 0.0073(7) -0.0014(7)
O1 0.0365(10) 0.0539(12) 0.0460(10) -0.0166(9) 0.0177(8) -0.0016(9)
O2 0.0412(11) 0.0496(11) 0.0346(9) -0.0066(8) 0.0154(8) 0.0036(8)
C1 0.0257(12) 0.0309(12) 0.0267(11) -0.0002(10) 0.0087(9) -0.0041(9)
C2 0.0322(13) 0.0342(13) 0.0386(14) -0.0007(11) 0.0145(11) -0.0087(10)
C3 0.0327(13) 0.0276(12) 0.0361(13) -0.0015(10) 0.0079(10) -0.0027(10)
C4 0.0324(13) 0.0271(12) 0.0265(11) -0.0015(10) 0.0089(9) 0.0031(10)
C5 0.0267(12) 0.0269(12) 0.0285(11) 0.0006(10) 0.0123(9) 0.0013(9)
C6 0.064(2) 0.0377(16) 0.068(2) -0.0168(14) 0.0281(16) -0.0189(14)
C7 0.0361(14) 0.0401(14) 0.0312(12) -0.0050(11) 0.0159(10) -0.0111(11)
C8 0.0308(13) 0.0414(15) 0.0456(15) -0.0016(12) 0.0145(11) 0.0029(11)
C9 0.0383(15) 0.0427(15) 0.0403(14) 0.0038(12) 0.0186(11) 0.0095(11)
C10 0.0350(16) 0.0455(17) 0.078(2) 0.0088(16) 0.0072(14) -0.0018(13)
C11 0.0442(17) 0.064(2) 0.0454(16) -0.0008(14) 0.0115(13) 0.0056(14)
C12 0.062(2) 0.078(2) 0.060(2) 0.0035(17) 0.0390(17) 0.0130(18)
C13 0.068(2) 0.0390(16) 0.067(2) 0.0017(15) 0.0199(16) 0.0114(15)
C14 0.0199(11) 0.0235(11) 0.0290(11) 0.0007(9) 0.0116(9) -0.0010(8)
C15 0.0255(12) 0.0260(12) 0.0268(11) -0.0004(9) 0.0107(9) -0.0013(9)
C16 0.0249(12) 0.0343(13) 0.0293(12) 0.0009(10) 0.0063(9) 0.0012(10)
C17 0.0258(12) 0.0340(13) 0.0325(12) -0.0061(10) 0.0099(10) -0.0039(10)
C18 0.0338(13) 0.0261(12) 0.0378(13) -0.0091(10) 0.0153(11) -0.0047(10)
C19 0.0279(12) 0.0246(11) 0.0330(12) -0.0029(10) 0.0129(9) -0.0018(9)
C20 0.0357(13) 0.0277(12) 0.0302(12) 0.0031(10) 0.0045(10) 0.0050(10)
C21 0.0353(15) 0.0452(16) 0.0396(14) -0.0100(13) 0.0065(11) -0.0048(12)
C22 0.0447(16) 0.0276(13) 0.0386(14) -0.0055(11) 0.0145(11) 0.0076(11)
C23 0.0239(11) 0.0190(10) 0.0262(11) -0.0019(9) 0.0055(9) 0.0014(8)
C24 0.0261(11) 0.0205(11) 0.0243(11) -0.0033(9) 0.0071(9) 0.0000(9)
C25 0.0307(12) 0.0255(12) 0.0312(12) -0.0018(10) 0.0131(10) -0.0020(10)
C26 0.0441(15) 0.0267(12) 0.0280(12) 0.0022(10) 0.0111(11) 0.0030(11)
C27 0.0387(14) 0.0283(13) 0.0268(12) 0.0038(10) 0.0011(10) 0.0063(10)
C28 0.0259(12) 0.0236(11) 0.0315(12) 0.0007(10) 0.0040(9) 0.0017(9)
C29 0.0228(11) 0.0331(13) 0.0340(13) 0.0036(10) 0.0098(9) -0.0003(10)
C30 0.057(2) 0.0534(19) 0.0437(17) 0.0155(15) 0.0200(15) 0.0053(16)
C31 0.0279(13) 0.0338(14) 0.0401(14) 0.0029(11) -0.0001(11) 0.0029(10)
F1 0.0496(9) 0.0285(7) 0.0317(7) -0.0025(6) 0.0114(6) 0.0102(6)
F2 0.0781(12) 0.0293(8) 0.0617(10) 0.0052(7) 0.0352(9) -0.0098(8)
F3 0.0586(11) 0.0425(9) 0.0568(10) -0.0082(8) -0.0158(8) 0.0258(8)
F4 0.0512(10) 0.0611(11) 0.0339(8) 0.0006(8) -0.0018(7) -0.0084(8)
F5 0.0449(10) 0.0686(12) 0.0608(11) -0.0064(9) 0.0011(8) -0.0271(9)
F6 0.0625(12) 0.0883(14) 0.0445(9) -0.0335(9) 0.0013(8) 0.0130(10)
F7 0.0526(9) 0.0247(7) 0.0366(8) 0.0029(6) 0.0138(7) 0.0060(6)
F8 0.0923(14) 0.0281(8) 0.0481(9) -0.0116(7) 0.0098(9) 0.0159(8)
F9 0.0450(10) 0.0606(10) 0.0641(10) 0.0094(9) 0.0283(8) 0.0257(8)
F10 0.0303(8) 0.0516(9) 0.0321(7) 0.0011(7) 0.0022(6) -0.0043(6)
F11 0.0383(8) 0.0315(8) 0.0562(9) 0.0119(7) 0.0133(7) 0.0107(6)
F12 0.0279(8) 0.0683(11) 0.0498(9) 0.0147(8) 0.0187(7) 0.0057(7)
F13 0.064(4) 0.176(11) 0.097(7) 0.101(7) 0.035(4) 0.007(5)
F14 0.168(9) 0.123(7) 0.027(3) 0.016(3) 0.019(4) -0.058(7)
F15 0.207(14) 0.040(3) 0.131(8) 0.044(4) 0.119(8) 0.044(5)
F13' 0.253(18) 0.098(6) 0.110(10) 0.009(7) 0.140(11) 0.010(10)
F14' 0.064(4) 0.170(12) 0.110(8) 0.120(8) 0.028(4) 0.037(5)
F15' 0.127(10) 0.131(9) 0.097(6) 0.055(6) 0.001(6) -0.081(7)
F16 0.0281(8) 0.0387(8) 0.0622(10) 0.0116(7) -0.0003(7) -0.0066(6)
F17 0.0308(8) 0.0553(10) 0.0690(11) -0.0021(8) 0.0150(7) 0.0117(7)
F18 0.0338(8) 0.0535(10) 0.0543(10) 0.0145(8) -0.0122(7) -0.0010(7)

loop_
_atom_type_symbol
_atom_type_description
_atom_type_scat_dispersion_real
_atom_type_scat_dispersion_imag
_atom_type_scat_source
C C 0.0033 0.0016 'International Tables Vol C Tables 4.2.6.8 and 6.1.1.4'
H H 0.0000 0.0000 'International Tables Vol C Tables 4.2.6.8 and 6.1.1.4'
B B 0.0013 0.0007 'International Tables Vol C Tables 4.2.6.8 and 6.1.1.4'
N N 0.0061 0.0033 'International Tables Vol C Tables 4.2.6.8 and 6.1.1.4'
O O 0.0106 0.0060 'International Tables Vol C Tables 4.2.6.8 and 6.1.1.4'
F F 0.0171 0.0103 'International Tables Vol C Tables 4.2.6.8 and 6.1.1.4'

loop_
_geom_angle_atom_site_label_1
_geom_angle_atom_site_label_2
_geom_angle_atom_site_label_3
_geom_angle
N1 B1 C14 115.31(17)
N1 B1 C23 109.94(17)
C14 B1 C23 117.77(18)
N1 B1 H1 103.4(11)
C14 B1 H1 104.2(10)
C23 B1 H1 104.3(10)
O2 B2 O1 114.2(2)
O2 B2 C7 120.7(2)
O1 B2 C7 125.0(2)
C5 N1 C1 117.78(18)
C5 N1 B1 120.11(18)
C1 N1 B1 121.76(17)
B2 O1 C8 106.68(19)
B2 O2 C9 107.49(19)
N1 C1 C2 119.8(2)
N1 C1 C7 121.2(2)
C2 C1 C7 119.0(2)
C3 C2 C1 122.5(2)
C3 C2 H2 118.7
C1 C2 H2 118.7
C2 C3 C4 116.3(2)
C2 C3 C6 122.1(2)
C4 C3 C6 121.6(2)
C5 C4 C3 120.1(2)
C5 C4 H4 119.9
C3 C4 H4 119.9
N1 C5 C4 123.5(2)
N1 C5 H5 118.3
C4 C5 H5 118.3
C3 C6 H6A 109.5
C3 C6 H6B 109.5
H6A C6 H6B 109.5
C3 C6 H6C 109.5
H6A C6 H6C 109.5
H6B C6 H6C 109.5
C1 C7 B2 117.2(2)
C1 C7 H7A 108.0
B2 C7 H7A 108.0
C1 C7 H7B 108.0
B2 C7 H7B 108.0
H7A C7 H7B 107.2
O1 C8 C10 106.3(2)
O1 C8 C11 108.3(2)
C10 C8 C11 110.7(2)
O1 C8 C9 101.94(19)
C10 C8 C9 114.1(2)
C11 C8 C9 114.6(2)
O2 C9 C12 108.2(2)
O2 C9 C13 106.6(2)
C12 C9 C13 110.4(2)
O2 C9 C8 102.05(18)
C12 C9 C8 114.5(2)
C13 C9 C8 114.2(2)
C8 C10 H10A 109.5
C8 C10 H10B 109.5
H10A C10 H10B 109.5
C8 C10 H10C 109.5
H10A C10 H10C 109.5
H10B C10 H10C 109.5
C8 C11 H11A 109.5
C8 C11 H11B 109.5
H11A C11 H11B 109.5
C8 C11 H11C 109.5
H11A C11 H11C 109.5
H11B C11 H11C 109.5
C9 C12 H12A 109.5
C9 C12 H12B 109.5
H12A C12 H12B 109.5
C9 C12 H12C 109.5
H12A C12 H12C 109.5
H12B C12 H12C 109.5
C9 C13 H13A 109.5
C9 C13 H13B 109.5
H13A C13 H13B 109.5
C9 C13 H13C 109.5
H13A C13 H13C 109.5
H13B C13 H13C 109.5
C15 C14 C19 113.73(19)
C15 C14 B1 129.83(19)
C19 C14 B1 116.32(18)
C16 C15 C14 122.4(2)
C16 C15 C20 111.31(19)
C14 C15 C20 126.08(19)
C17 C16 C15 121.1(2)
C17 C16 H16 119.4
C15 C16 H16 119.4
C16 C17 C18 119.0(2)
C16 C17 C21 121.2(2)
C18 C17 C21 119.8(2)
C17 C18 C19 120.4(2)
C17 C18 H18 119.8
C19 C18 H18 119.8
C18 C19 C14 123.3(2)
C18 C19 C22 113.3(2)
C14 C19 C22 123.3(2)
F1 C20 F3 105.81(19)
F1 C20 F2 105.61(19)
F3 C20 F2 105.1(2)
F1 C20 C15 117.14(19)
F3 C20 C15 112.47(19)
F2 C20 C15 109.8(2)
F6 C21 F5 106.5(2)
F6 C21 F4 106.9(2)
F5 C21 F4 106.0(2)
F6 C21 C17 112.6(2)
F5 C21 C17 112.0(2)
F4 C21 C17 112.5(2)
F7 C22 F8 104.8(2)
F7 C22 F9 106.9(2)
F8 C22 F9 105.4(2)
F7 C22 C19 115.8(2)
F8 C22 C19 112.0(2)
F9 C22 C19 111.3(2)
C24 C23 C28 113.7(2)
C24 C23 B1 127.96(19)
C28 C23 B1 118.0(2)
C25 C24 C23 123.4(2)
C25 C24 C29 113.5(2)
C23 C24 C29 123.07(19)
C26 C25 C24 120.0(2)
C26 C25 H25 120.0
C24 C25 H25 120.0
C25 C26 C27 119.6(2)
C25 C26 C30 120.6(2)
C27 C26 C30 119.7(2)
C26 C27 C28 120.8(2)
C26 C27 H27 119.6
C28 C27 H27 119.6
C27 C28 C23 122.4(2)
C27 C28 C31 114.1(2)
C23 C28 C31 123.4(2)
F11 C29 F12 106.15(19)
F11 C29 F10 106.73(18)
F12 C29 F10 105.56(18)
F11 C29 C24 112.05(18)
F12 C29 C24 112.28(19)
F10 C29 C24 113.52(19)
F13 C30 F15 110.1(8)
F13' C30 F14' 106.9(9)
F13' C30 F15' 106.5(8)
F14' C30 F15' 101.4(7)
F13 C30 F14 102.3(7)
F15 C30 F14 105.7(7)
F13' C30 C26 115.5(6)
F13 C30 C26 115.0(4)
F15 C30 C26 112.8(5)
F14' C30 C26 114.3(6)
F15' C30 C26 111.0(5)
F14 C30 C26 109.9(5)
F17 C31 F16 107.3(2)
F17 C31 F18 105.4(2)
F16 C31 F18 104.94(19)
F17 C31 C28 112.7(2)
F16 C31 C28 114.7(2)
F18 C31 C28 111.2(2)

loop_
_geom_bond_atom_site_label_1
_geom_bond_atom_site_label_2
_geom_bond_distance
B1 N1 1.612(3)
B1 C14 1.661(3)
B1 C23 1.668(3)
B1 H1 1.11(2)
B2 O2 1.348(3)
B2 O1 1.357(3)
B2 C7 1.564(4)
N1 C5 1.356(3)
N1 C1 1.361(3)
O1 C8 1.472(3)
O2 C9 1.465(3)
C1 C2 1.385(3)
C1 C7 1.503(3)
C2 C3 1.379(3)
C2 H2 0.9500
C3 C4 1.386(3)
C3 C6 1.498(4)
C4 C5 1.358(3)
C4 H4 0.9500
C5 H5 0.9500
C6 H6A 0.9800
C6 H6B 0.9800
C6 H6C 0.9800
C7 H7A 0.9900
C7 H7B 0.9900
C8 C10 1.512(4)
C8 C11 1.518(4)
C8 C9 1.561(4)
C9 C12 1.511(4)
C9 C13 1.517(4)
C10 H10A 0.9800
C10 H10B 0.9800
C10 H10C 0.9800
C11 H11A 0.9800
C11 H11B 0.9800
C11 H11C 0.9800
C12 H12A 0.9800
C12 H12B 0.9800
C12 H12C 0.9800
C13 H13A 0.9800
C13 H13B 0.9800
C13 H13C 0.9800
C14 C15 1.418(3)
C14 C19 1.429(3)
C15 C16 1.397(3)
C15 C20 1.517(3)
C16 C17 1.374(3)
C16 H16 0.9500
C17 C18 1.377(3)
C17 C21 1.495(3)
C18 C19 1.387(3)
C18 H18 0.9500
C19 C22 1.514(3)
C20 F1 1.319(3)
C20 F3 1.328(3)
C20 F2 1.361(3)
C21 F6 1.330(3)
C21 F5 1.338(3)
C21 F4 1.341(3)
C22 F7 1.331(3)
C22 F8 1.349(3)
C22 F9 1.350(3)
C23 C24 1.412(3)
C23 C28 1.430(3)
C24 C25 1.400(3)
C24 C29 1.512(3)
C25 C26 1.366(3)
C25 H25 0.9500
C26 C27 1.374(4)
C26 C30 1.502(4)
C27 C28 1.389(3)
C27 H27 0.9500
C28 C31 1.514(3)
C29 F11 1.337(3)
C29 F12 1.338(3)
C29 F10 1.343(3)
C30 F13' 1.235(10)
C30 F13 1.249(8)
C30 F15 1.265(8)
C30 F14' 1.287(9)
C30 F15' 1.336(9)
C30 F14 1.355(8)
C31 F17 1.338(3)
C31 F16 1.339(3)
C31 F18 1.346(3)
